data_4118821
loop_
_publ_author_name
'Muhammad Farooq Ibad'
'Peter Langer'
'Fabian Rei\&s'
'Axel Schulz'
'Alexander Villinger'

_publ_contact_author_address
;
Universit\"at Rostock
Institut f\"ur Chemie
Abteilung f\"ur Anorganische Chemie
Albert-Einstein-Strasse 3a 
18059 Rostock
Bundesrepublik Deutschland
;
_publ_contact_author_email
;
axel.schulz@uni-rostock.de, alexander.villinger@uni-rostock.de'
;
_publ_contact_author_fax '+49 (0)381/498-6382'
_publ_contact_author_name 'Axel Schulz, Alexander Villinger'
_publ_contact_author_phone '+49 (0)381/498-6400 or 6403'
_publ_section_title
;
 Catalytic Trimerization of Bis-silylated Diazomethane
;
_journal_name_full 'Journal of the American Chemical Society'
_journal_page_first 17757
_journal_page_last 17768
_journal_paper_doi 10.1021/ja308104k
_journal_volume 134
_journal_year 2012
_chemical_formula_moiety 'C21 H54 N6 Si6'
_chemical_formula_sum 'C21 H54 N6 Si6'
_chemical_formula_weight 559.24
_chemical_name_systematic
;
4-(trimethylsilyl)diazenyl-3-[N,N',N'-tris(trimethylsilyl)]hydrazinyl-
1H-pyrazole
;
_space_group_IT_number 2
_symmetry_cell_setting triclinic
_symmetry_Int_Tables_number 2
_symmetry_space_group_name_Hall '-P 1'
_symmetry_space_group_name_H-M 'P -1'
_atom_sites_solution_hydrogens geom
_atom_sites_solution_primary direct
_atom_sites_solution_secondary difmap
_audit_author_name 'Villinger, A.'
_audit_creation_method SHELXL-97
_cell_angle_alpha 84.898(2)
_cell_angle_beta 86.585(2)
_cell_angle_gamma 79.752(2)
_cell_formula_units_Z 4
_cell_length_a 11.9027(6)
_cell_length_b 13.7351(7)
_cell_length_c 21.8917(11)
_cell_measurement_reflns_used 9905
_cell_measurement_temperature 173(2)
_cell_measurement_theta_max 55.671
_cell_measurement_theta_min 4.752
_cell_volume 3504.4(3)
_computing_cell_refinement 'Bruker Apex v2.0-2'
_computing_data_collection 'Bruker Apex v2.0-2'
_computing_data_reduction 'Bruker SAINT'
_computing_molecular_graphics 'ORTEP-3 (Farrugia, 1997)'
_computing_publication_material SHELXL-97
_computing_structure_refinement 'SHELXL-97 (Sheldrick, 1997)'
_computing_structure_solution 'SHELXS-97 (Sheldrick, 1997)'
_diffrn_ambient_temperature 173(2)
_diffrn_measured_fraction_theta_full 0.986
_diffrn_measured_fraction_theta_max 0.986
_diffrn_measurement_device_type 'Bruker Kappa Apex II-CCD-diffractometer'
_diffrn_measurement_method 'phi and psi scans'
_diffrn_radiation_monochromator graphite
_diffrn_radiation_source 'sealed tube'
_diffrn_radiation_type MoK\a
_diffrn_radiation_wavelength 0.71073
_diffrn_reflns_av_R_equivalents 0.0463
_diffrn_reflns_av_sigmaI/netI 0.0508
_diffrn_reflns_limit_h_max 15
_diffrn_reflns_limit_h_min -15
_diffrn_reflns_limit_k_max 18
_diffrn_reflns_limit_k_min -12
_diffrn_reflns_limit_l_max 29
_diffrn_reflns_limit_l_min -29
_diffrn_reflns_number 79279
_diffrn_reflns_theta_full 28.48
_diffrn_reflns_theta_max 28.48
_diffrn_reflns_theta_min 2.21
_exptl_absorpt_coefficient_mu 0.257
_exptl_absorpt_correction_T_max 0.9552
_exptl_absorpt_correction_T_min 0.8953
_exptl_absorpt_correction_type multi-scan
_exptl_absorpt_process_details '(SADABS; Sheldrick, 2004)'
_exptl_crystal_colour green
_exptl_crystal_density_diffrn 1.060
_exptl_crystal_description block
_exptl_crystal_F_000 1224
_exptl_crystal_size_max 0.44
_exptl_crystal_size_mid 0.34
_exptl_crystal_size_min 0.18
_refine_diff_density_max 0.590
_refine_diff_density_min -0.348
_refine_diff_density_rms 0.060
_refine_ls_extinction_method none
_refine_ls_goodness_of_fit_ref 1.073
_refine_ls_hydrogen_treatment constr
_refine_ls_matrix_type full
_refine_ls_number_parameters 631
_refine_ls_number_reflns 17485
_refine_ls_number_restraints 0
_refine_ls_restrained_S_all 1.073
_refine_ls_R_factor_all 0.0827
_refine_ls_R_factor_gt 0.0485
_refine_ls_shift/su_max 0.001
_refine_ls_shift/su_mean 0.000
_refine_ls_structure_factor_coef Fsqd
_refine_ls_weighting_details 'calc w=1/[\s^2^(Fo^2^)+(0.0708P)^2^+0.0000P] where P=(Fo^2^+2Fc^2^)/3'
_refine_ls_weighting_scheme calc
_refine_ls_wR_factor_gt 0.1238
_refine_ls_wR_factor_ref 0.1347
_reflns_number_gt 12007
_reflns_number_total 17485
_reflns_threshold_expression >2\s(I)
_cod_data_source_file ja308104k_si_001_10.cif
_cod_data_source_block av_fi74_(cnn)3
_cod_database_code 4118821

loop_
_symmetry_equiv_pos_as_xyz
'x, y, z'
'-x, -y, -z'

loop_
_atom_site_label
_atom_site_type_symbol
_atom_site_fract_x
_atom_site_fract_y
_atom_site_fract_z
_atom_site_U_iso_or_equiv
_atom_site_adp_type
_atom_site_occupancy
_atom_site_symmetry_multiplicity
_atom_site_calc_flag
_atom_site_refinement_flags
Si1 Si -0.25111(5) 0.26838(5) 0.45446(3) 0.03752(15) Uani 1 1 d .
Si2 Si -0.03593(6) 0.27890(5) 0.31322(2) 0.03521(14) Uani 1 1 d .
Si3 Si 0.32107(6) 0.10625(5) 0.31182(3) 0.04355(17) Uani 1 1 d .
Si4 Si 0.28616(5) 0.22998(5) 0.52878(3) 0.04296(17) Uani 1 1 d .
Si5 Si 0.06770(6) 0.12076(5) 0.63384(3) 0.04091(16) Uani 1 1 d .
Si6 Si 0.02408(6) 0.35422(5) 0.62219(3) 0.03496(14) Uani 1 1 d .
N1 N -0.05066(14) 0.26352(13) 0.50140(7) 0.0313(4) Uani 1 1 d .
N2 N -0.09975(14) 0.26757(13) 0.44447(7) 0.0305(4) Uani 1 1 d .
N3 N 0.19105(14) 0.18452(13) 0.40173(7) 0.0304(4) Uani 1 1 d .
N4 N 0.18723(16) 0.15441(14) 0.34873(7) 0.0373(4) Uani 1 1 d .
N5 N 0.13673(14) 0.23272(13) 0.53698(7) 0.0311(4) Uani 1 1 d .
N6 N 0.08245(15) 0.23717(13) 0.59822(7) 0.0316(4) Uani 1 1 d .
C1 C -0.01978(17) 0.24658(14) 0.39861(8) 0.0283(4) Uani 1 1 d .
C2 C 0.08485(17) 0.22453(15) 0.42701(8) 0.0276(4) Uani 1 1 d .
C3 C 0.06106(17) 0.24013(14) 0.49030(8) 0.0281(4) Uani 1 1 d .
C4 C -0.2762(2) 0.1990(2) 0.52889(11) 0.0581(7) Uani 1 1 d .
H4A H -0.2317 0.1317 0.5290 0.087 Uiso 1 1 calc R
H4B H -0.3577 0.1954 0.5349 0.087 Uiso 1 1 calc R
H4C H -0.2526 0.2331 0.5622 0.087 Uiso 1 1 calc R
C5 C -0.3277(2) 0.3980(2) 0.45613(13) 0.0572(7) Uani 1 1 d .
H5A H -0.2966 0.4306 0.4877 0.086 Uiso 1 1 calc R
H5B H -0.4092 0.3980 0.4656 0.086 Uiso 1 1 calc R
H5C H -0.3177 0.4338 0.4160 0.086 Uiso 1 1 calc R
C6 C -0.2994(2) 0.2008(2) 0.39342(12) 0.0546(7) Uani 1 1 d .
H6A H -0.3184 0.2468 0.3572 0.082 Uiso 1 1 calc R
H6B H -0.3672 0.1731 0.4088 0.082 Uiso 1 1 calc R
H6C H -0.2381 0.1468 0.3822 0.082 Uiso 1 1 calc R
C7 C -0.1668(2) 0.37538(18) 0.30308(11) 0.0491(6) Uani 1 1 d .
H7A H -0.1717 0.3998 0.2597 0.074 Uiso 1 1 calc R
H7B H -0.1628 0.4306 0.3278 0.074 Uiso 1 1 calc R
H7C H -0.2346 0.3464 0.3164 0.074 Uiso 1 1 calc R
C8 C -0.0494(2) 0.17254(19) 0.26854(10) 0.0509(6) Uani 1 1 d .
H8A H -0.1195 0.1474 0.2822 0.076 Uiso 1 1 calc R
H8B H 0.0167 0.1196 0.2751 0.076 Uiso 1 1 calc R
H8C H -0.0524 0.1947 0.2248 0.076 Uiso 1 1 calc R
C9 C 0.0819(2) 0.34472(19) 0.28129(11) 0.0503(6) Uani 1 1 d .
H9A H 0.1456 0.2964 0.2658 0.075 Uiso 1 1 calc R
H9B H 0.1081 0.3791 0.3137 0.075 Uiso 1 1 calc R
H9C H 0.0537 0.3932 0.2477 0.075 Uiso 1 1 calc R
C10 C 0.2785(3) 0.0738(3) 0.23745(11) 0.0678(9) Uani 1 1 d .
H10A H 0.2276 0.0248 0.2447 0.102 Uiso 1 1 calc R
H10B H 0.3468 0.0458 0.2133 0.102 Uiso 1 1 calc R
H10C H 0.2386 0.1336 0.2149 0.102 Uiso 1 1 calc R
C11 C 0.4095(3) 0.2045(3) 0.30174(14) 0.0767(10) Uani 1 1 d .
H11A H 0.3717 0.2599 0.2748 0.115 Uiso 1 1 calc R
H11B H 0.4844 0.1779 0.2833 0.115 Uiso 1 1 calc R
H11C H 0.4193 0.2278 0.3418 0.115 Uiso 1 1 calc R
C12 C 0.3928(3) -0.0054(3) 0.35532(15) 0.1116(16) Uani 1 1 d .
H12A H 0.4223 0.0134 0.3927 0.167 Uiso 1 1 calc R
H12B H 0.4564 -0.0388 0.3301 0.167 Uiso 1 1 calc R
H12C H 0.3383 -0.0503 0.3665 0.167 Uiso 1 1 calc R
C13 C 0.3200(2) 0.3241(2) 0.46723(11) 0.0598(8) Uani 1 1 d .
H13A H 0.2749 0.3217 0.4315 0.090 Uiso 1 1 calc R
H13B H 0.4016 0.3099 0.4553 0.090 Uiso 1 1 calc R
H13C H 0.3013 0.3903 0.4824 0.090 Uiso 1 1 calc R
C14 C 0.3626(2) 0.1030(2) 0.51512(13) 0.0654(8) Uani 1 1 d .
H14A H 0.3615 0.0600 0.5533 0.098 Uiso 1 1 calc R
H14B H 0.4420 0.1058 0.5014 0.098 Uiso 1 1 calc R
H14C H 0.3248 0.0762 0.4835 0.098 Uiso 1 1 calc R
C15 C 0.3382(2) 0.2623(2) 0.60200(12) 0.0597(8) Uani 1 1 d .
H15A H 0.2995 0.3288 0.6113 0.090 Uiso 1 1 calc R
H15B H 0.4209 0.2611 0.5977 0.090 Uiso 1 1 calc R
H15C H 0.3217 0.2139 0.6355 0.090 Uiso 1 1 calc R
C16 C 0.0521(2) 0.03375(18) 0.57614(11) 0.0535(7) Uani 1 1 d .
H16A H -0.0129 0.0622 0.5509 0.080 Uiso 1 1 calc R
H16B H 0.0388 -0.0295 0.5971 0.080 Uiso 1 1 calc R
H16C H 0.1220 0.0225 0.5499 0.080 Uiso 1 1 calc R
C17 C -0.0617(3) 0.1338(2) 0.68650(14) 0.0777(10) Uani 1 1 d .
H17A H -0.0545 0.1798 0.7172 0.116 Uiso 1 1 calc R
H17B H -0.0691 0.0688 0.7071 0.116 Uiso 1 1 calc R
H17C H -0.1295 0.1597 0.6629 0.116 Uiso 1 1 calc R
C18 C 0.1940(3) 0.0671(2) 0.67965(12) 0.0692(9) Uani 1 1 d .
H18A H 0.2624 0.0557 0.6522 0.104 Uiso 1 1 calc R
H18B H 0.1818 0.0040 0.7013 0.104 Uiso 1 1 calc R
H18C H 0.2044 0.1134 0.7096 0.104 Uiso 1 1 calc R
C19 C -0.1348(2) 0.3873(2) 0.62153(13) 0.0585(7) Uani 1 1 d .
H19A H -0.1593 0.3879 0.5795 0.088 Uiso 1 1 calc R
H19B H -0.1595 0.4532 0.6366 0.088 Uiso 1 1 calc R
H19C H -0.1690 0.3382 0.6481 0.088 Uiso 1 1 calc R
C20 C 0.0668(3) 0.35735(19) 0.70295(10) 0.0561(7) Uani 1 1 d .
H20A H 0.0483 0.2989 0.7278 0.084 Uiso 1 1 calc R
H20B H 0.0252 0.4177 0.7202 0.084 Uiso 1 1 calc R
H20C H 0.1491 0.3571 0.7031 0.084 Uiso 1 1 calc R
C21 C 0.0822(2) 0.45084(18) 0.57123(11) 0.0501(6) Uani 1 1 d .
H21A H 0.1643 0.4444 0.5767 0.075 Uiso 1 1 calc R
H21B H 0.0435 0.5168 0.5817 0.075 Uiso 1 1 calc R
H21C H 0.0693 0.4423 0.5284 0.075 Uiso 1 1 calc R
Si7 Si 0.24172(4) 0.30339(4) 1.05074(2) 0.02802(13) Uani 1 1 d .
Si8 Si 0.26062(5) 0.30335(4) 0.87262(2) 0.02856(13) Uani 1 1 d .
Si9 Si 0.55596(5) 0.38814(5) 0.75465(2) 0.03630(15) Uani 1 1 d .
Si10 Si 0.77017(5) 0.19479(5) 0.93435(3) 0.03315(14) Uani 1 1 d .
Si11 Si 0.66767(5) 0.08562(4) 1.08984(2) 0.02809(13) Uani 1 1 d .
Si12 Si 0.70086(5) 0.30752(4) 1.08720(3) 0.03028(13) Uani 1 1 d .
N7 N 0.46104(13) 0.24347(12) 1.02228(7) 0.0247(3) Uani 1 1 d .
N8 N 0.35645(12) 0.27428(12) 0.99473(7) 0.0232(3) Uani 1 1 d .
N9 N 0.54702(13) 0.30978(12) 0.86680(7) 0.0275(4) Uani 1 1 d .
N10 N 0.48348(14) 0.35958(13) 0.82620(7) 0.0307(4) Uani 1 1 d .
N11 N 0.65503(12) 0.21919(12) 0.98857(7) 0.0239(3) Uani 1 1 d .
N12 N 0.67959(13) 0.20199(12) 1.05373(6) 0.0235(3) Uani 1 1 d .
C22 C 0.37011(15) 0.29608(14) 0.93304(8) 0.0228(4) Uani 1 1 d .
C23 C 0.48810(15) 0.28378(14) 0.92107(8) 0.0228(4) Uani 1 1 d .
C24 C 0.54027(15) 0.24717(13) 0.97772(8) 0.0223(4) Uani 1 1 d .
C25 C 0.30552(19) 0.3425(2) 1.11770(10) 0.0465(6) Uani 1 1 d .
H25A H 0.3595 0.2866 1.1358 0.070 Uiso 1 1 calc R
H25B H 0.2449 0.3642 1.1484 0.070 Uiso 1 1 calc R
H25C H 0.3459 0.3975 1.1044 0.070 Uiso 1 1 calc R
C26 C 0.17689(18) 0.19198(16) 1.07340(10) 0.0384(5) Uani 1 1 d .
H26A H 0.1429 0.1723 1.0377 0.058 Uiso 1 1 calc R
H26B H 0.1174 0.2070 1.1058 0.058 Uiso 1 1 calc R
H26C H 0.2359 0.1376 1.0887 0.058 Uiso 1 1 calc R
C27 C 0.13820(18) 0.41133(17) 1.02012(11) 0.0412(5) Uani 1 1 d .
H27A H 0.1780 0.4671 1.0081 0.062 Uiso 1 1 calc R
H27B H 0.0787 0.4304 1.0518 0.062 Uiso 1 1 calc R
H27C H 0.1031 0.3935 0.9843 0.062 Uiso 1 1 calc R
C28 C 0.14011(18) 0.24193(18) 0.90579(10) 0.0407(5) Uani 1 1 d .
H28A H 0.0984 0.2808 0.9380 0.061 Uiso 1 1 calc R
H28B H 0.1705 0.1750 0.9233 0.061 Uiso 1 1 calc R
H28C H 0.0882 0.2378 0.8734 0.061 Uiso 1 1 calc R
C29 C 0.2001(2) 0.43219(16) 0.84394(10) 0.0435(6) Uani 1 1 d .
H29A H 0.2619 0.4658 0.8261 0.065 Uiso 1 1 calc R
H29B H 0.1612 0.4682 0.8781 0.065 Uiso 1 1 calc R
H29C H 0.1453 0.4306 0.8125 0.065 Uiso 1 1 calc R
C30 C 0.3237(2) 0.22310(17) 0.81028(10) 0.0406(5) Uani 1 1 d .
H30A H 0.2684 0.1826 0.8001 0.061 Uiso 1 1 calc R
H30B H 0.3934 0.1797 0.8242 0.061 Uiso 1 1 calc R
H30C H 0.3422 0.2650 0.7738 0.061 Uiso 1 1 calc R
C31 C 0.4419(3) 0.4595(3) 0.70618(11) 0.0743(9) Uani 1 1 d .
H31A H 0.3801 0.4213 0.7049 0.111 Uiso 1 1 calc R
H31B H 0.4735 0.4722 0.6645 0.111 Uiso 1 1 calc R
H31C H 0.4118 0.5228 0.7235 0.111 Uiso 1 1 calc R
C32 C 0.6167(3) 0.2715(2) 0.72041(12) 0.0663(8) Uani 1 1 d .
H32A H 0.6792 0.2352 0.7450 0.099 Uiso 1 1 calc R
H32B H 0.6460 0.2864 0.6785 0.099 Uiso 1 1 calc R
H32C H 0.5572 0.2307 0.7195 0.099 Uiso 1 1 calc R
C33 C 0.6628(3) 0.4656(3) 0.76512(12) 0.0809(11) Uani 1 1 d .
H33A H 0.6309 0.5163 0.7932 0.121 Uiso 1 1 calc R
H33B H 0.6836 0.4979 0.7254 0.121 Uiso 1 1 calc R
H33C H 0.7309 0.4241 0.7824 0.121 Uiso 1 1 calc R
C34 C 0.7330(2) 0.1184(2) 0.87465(10) 0.0522(7) Uani 1 1 d .
H34A H 0.7226 0.0531 0.8937 0.078 Uiso 1 1 calc R
H34B H 0.7948 0.1102 0.8429 0.078 Uiso 1 1 calc R
H34C H 0.6620 0.1517 0.8560 0.078 Uiso 1 1 calc R
C35 C 0.8124(2) 0.3132(2) 0.90140(12) 0.0546(7) Uani 1 1 d .
H35A H 0.7438 0.3616 0.8914 0.082 Uiso 1 1 calc R
H35B H 0.8607 0.3013 0.8640 0.082 Uiso 1 1 calc R
H35C H 0.8551 0.3390 0.9314 0.082 Uiso 1 1 calc R
C36 C 0.89559(17) 0.12063(19) 0.97372(10) 0.0437(6) Uani 1 1 d .
H36A H 0.9139 0.1561 1.0078 0.066 Uiso 1 1 calc R
H36B H 0.9614 0.1108 0.9445 0.066 Uiso 1 1 calc R
H36C H 0.8775 0.0560 0.9897 0.066 Uiso 1 1 calc R
C37 C 0.7989(2) 0.04056(17) 1.13423(10) 0.0429(6) Uani 1 1 d .
H37A H 0.8661 0.0318 1.1059 0.064 Uiso 1 1 calc R
H37B H 0.7924 -0.0230 1.1570 0.064 Uiso 1 1 calc R
H37C H 0.8069 0.0893 1.1631 0.064 Uiso 1 1 calc R
C38 C 0.65262(19) -0.00014(16) 1.03105(10) 0.0386(5) Uani 1 1 d .
H38A H 0.5911 0.0308 1.0041 0.058 Uiso 1 1 calc R
H38B H 0.6342 -0.0622 1.0514 0.058 Uiso 1 1 calc R
H38C H 0.7245 -0.0142 1.0066 0.058 Uiso 1 1 calc R
C39 C 0.5429(2) 0.08473(19) 1.14437(11) 0.0521(6) Uani 1 1 d .
H39A H 0.5451 0.1314 1.1755 0.078 Uiso 1 1 calc R
H39B H 0.5450 0.0178 1.1644 0.078 Uiso 1 1 calc R
H39C H 0.4723 0.1046 1.1221 0.078 Uiso 1 1 calc R
C40 C 0.62504(19) 0.42175(16) 1.04591(11) 0.0422(5) Uani 1 1 d .
H40A H 0.6538 0.4256 1.0030 0.063 Uiso 1 1 calc R
H40B H 0.6382 0.4800 1.0655 0.063 Uiso 1 1 calc R
H40C H 0.5429 0.4201 1.0474 0.063 Uiso 1 1 calc R
C41 C 0.85702(19) 0.31206(18) 1.08732(13) 0.0509(6) Uani 1 1 d .
H41A H 0.8970 0.2506 1.1081 0.076 Uiso 1 1 calc R
H41B H 0.8682 0.3689 1.1090 0.076 Uiso 1 1 calc R
H41C H 0.8877 0.3191 1.0449 0.076 Uiso 1 1 calc R
C42 C 0.6474(2) 0.3027(2) 1.16890(10) 0.0502(6) Uani 1 1 d .
H42A H 0.5648 0.3033 1.1709 0.075 Uiso 1 1 calc R
H42B H 0.6633 0.3604 1.1879 0.075 Uiso 1 1 calc R
H42C H 0.6859 0.2418 1.1909 0.075 Uiso 1 1 calc R

loop_
_atom_site_aniso_label
_atom_site_aniso_U_11
_atom_site_aniso_U_22
_atom_site_aniso_U_33
_atom_site_aniso_U_23
_atom_site_aniso_U_13
_atom_site_aniso_U_12
Si1 0.0315(3) 0.0374(4) 0.0440(3) -0.0027(3) -0.0046(3) -0.0062(3)
Si2 0.0490(4) 0.0308(3) 0.0264(3) 0.0022(2) -0.0103(2) -0.0081(3)
Si3 0.0454(4) 0.0527(4) 0.0310(3) -0.0092(3) 0.0081(3) -0.0046(3)
Si4 0.0345(3) 0.0574(4) 0.0397(3) -0.0164(3) -0.0070(3) -0.0073(3)
Si5 0.0639(4) 0.0305(3) 0.0299(3) -0.0027(2) -0.0066(3) -0.0110(3)
Si6 0.0475(4) 0.0300(3) 0.0282(3) -0.0073(2) -0.0026(2) -0.0062(3)
N1 0.0316(9) 0.0351(10) 0.0276(8) -0.0051(7) -0.0031(7) -0.0054(8)
N2 0.0330(9) 0.0307(9) 0.0280(8) -0.0030(7) -0.0067(7) -0.0038(8)
N3 0.0352(10) 0.0337(10) 0.0233(8) -0.0037(7) 0.0005(7) -0.0085(8)
N4 0.0442(11) 0.0396(11) 0.0279(8) -0.0047(8) 0.0010(8) -0.0060(9)
N5 0.0340(10) 0.0368(10) 0.0234(8) -0.0072(7) -0.0061(7) -0.0043(8)
N6 0.0416(10) 0.0313(10) 0.0226(8) -0.0065(7) -0.0010(7) -0.0061(8)
C1 0.0343(11) 0.0243(10) 0.0273(9) -0.0017(8) -0.0034(8) -0.0076(9)
C2 0.0322(11) 0.0276(11) 0.0239(9) -0.0025(8) -0.0027(8) -0.0068(9)
C3 0.0330(11) 0.0250(10) 0.0272(9) -0.0041(8) -0.0029(8) -0.0055(8)
C4 0.0467(15) 0.074(2) 0.0546(15) 0.0071(14) 0.0033(12) -0.0209(14)
C5 0.0411(15) 0.0466(16) 0.0821(19) -0.0076(14) 0.0003(13) -0.0022(12)
C6 0.0505(16) 0.0582(17) 0.0602(16) -0.0101(13) -0.0158(12) -0.0165(13)
C7 0.0581(16) 0.0415(14) 0.0447(13) 0.0077(11) -0.0159(11) -0.0020(12)
C8 0.0740(18) 0.0453(15) 0.0358(12) -0.0066(11) -0.0147(12) -0.0110(13)
C9 0.0610(17) 0.0459(15) 0.0420(13) 0.0104(11) 0.0014(11) -0.0119(13)
C10 0.0715(19) 0.098(2) 0.0451(14) -0.0339(15) 0.0200(13) -0.0372(18)
C11 0.0556(18) 0.111(3) 0.077(2) -0.0474(19) 0.0179(15) -0.0374(18)
C12 0.121(3) 0.108(3) 0.067(2) 0.013(2) 0.028(2) 0.065(3)
C13 0.0558(17) 0.082(2) 0.0515(14) -0.0208(14) 0.0102(12) -0.0362(16)
C14 0.0505(17) 0.082(2) 0.0585(16) -0.0264(15) -0.0141(13) 0.0180(15)
C15 0.0438(15) 0.086(2) 0.0545(15) -0.0247(14) -0.0172(12) -0.0105(14)
C16 0.0782(19) 0.0321(13) 0.0533(14) -0.0069(11) -0.0243(13) -0.0095(13)
C17 0.109(3) 0.0498(18) 0.074(2) -0.0031(15) 0.0365(19) -0.0288(18)
C18 0.114(3) 0.0419(16) 0.0564(16) 0.0071(13) -0.0423(17) -0.0188(16)
C19 0.0518(16) 0.0569(18) 0.0677(17) -0.0303(14) 0.0077(13) -0.0027(13)
C20 0.094(2) 0.0425(15) 0.0312(11) -0.0117(10) -0.0096(12) -0.0035(14)
C21 0.0690(18) 0.0334(13) 0.0482(14) -0.0009(11) -0.0052(12) -0.0105(12)
Si7 0.0189(3) 0.0303(3) 0.0336(3) -0.0032(2) 0.0027(2) -0.0020(2)
Si8 0.0274(3) 0.0247(3) 0.0345(3) -0.0006(2) -0.0125(2) -0.0040(2)
Si9 0.0442(4) 0.0388(4) 0.0242(3) -0.0004(2) 0.0008(2) -0.0044(3)
Si10 0.0219(3) 0.0379(3) 0.0342(3) 0.0024(2) 0.0043(2) 0.0049(2)
Si11 0.0284(3) 0.0239(3) 0.0313(3) 0.0011(2) -0.0034(2) -0.0035(2)
Si12 0.0242(3) 0.0244(3) 0.0430(3) -0.0067(2) -0.0096(2) -0.0016(2)
N7 0.0174(8) 0.0287(9) 0.0270(8) -0.0011(7) -0.0039(6) -0.0008(7)
N8 0.0139(7) 0.0269(9) 0.0278(8) -0.0017(6) -0.0021(6) -0.0008(6)
N9 0.0275(9) 0.0290(9) 0.0255(8) -0.0024(7) -0.0021(7) -0.0034(7)
N10 0.0344(9) 0.0325(10) 0.0248(8) 0.0004(7) -0.0049(7) -0.0050(8)
N11 0.0171(8) 0.0300(9) 0.0232(7) -0.0002(6) -0.0025(6) -0.0007(7)
N12 0.0211(8) 0.0256(8) 0.0237(7) -0.0004(6) -0.0064(6) -0.0025(6)
C22 0.0200(9) 0.0210(9) 0.0269(9) -0.0022(7) -0.0035(7) -0.0017(7)
C23 0.0203(9) 0.0230(10) 0.0251(9) -0.0032(7) -0.0005(7) -0.0031(7)
C24 0.0204(9) 0.0194(9) 0.0269(9) -0.0030(7) -0.0025(7) -0.0020(7)
C25 0.0329(12) 0.0681(18) 0.0390(12) -0.0211(12) 0.0047(10) -0.0039(12)
C26 0.0306(12) 0.0375(13) 0.0441(12) 0.0040(10) 0.0072(9) -0.0046(10)
C27 0.0306(12) 0.0325(12) 0.0566(14) -0.0030(10) 0.0049(10) 0.0024(9)
C28 0.0266(11) 0.0427(14) 0.0554(13) -0.0025(11) -0.0124(10) -0.0105(10)
C29 0.0525(15) 0.0301(12) 0.0470(13) 0.0010(10) -0.0229(11) 0.0004(11)
C30 0.0466(14) 0.0390(13) 0.0395(11) -0.0079(10) -0.0118(10) -0.0107(11)
C31 0.081(2) 0.090(2) 0.0374(14) 0.0144(14) 0.0000(14) 0.0145(18)
C32 0.080(2) 0.0542(18) 0.0573(16) -0.0087(13) 0.0294(15) -0.0006(15)
C33 0.114(3) 0.106(3) 0.0408(14) -0.0038(15) 0.0106(16) -0.074(2)
C34 0.0596(17) 0.0523(16) 0.0357(12) -0.0096(11) 0.0014(11) 0.0166(13)
C35 0.0310(13) 0.0613(18) 0.0638(16) 0.0225(13) 0.0073(11) -0.0042(12)
C36 0.0215(11) 0.0518(15) 0.0515(13) 0.0059(11) 0.0039(9) 0.0045(10)
C37 0.0517(15) 0.0329(13) 0.0431(12) 0.0041(10) -0.0171(11) -0.0032(11)
C38 0.0398(13) 0.0297(12) 0.0485(12) -0.0026(10) -0.0126(10) -0.0084(10)
C39 0.0554(16) 0.0436(15) 0.0521(14) 0.0096(11) 0.0150(12) -0.0067(12)
C40 0.0384(13) 0.0243(11) 0.0645(15) -0.0062(10) -0.0101(11) -0.0033(10)
C41 0.0308(12) 0.0383(14) 0.0872(19) -0.0159(13) -0.0156(12) -0.0065(11)
C42 0.0564(16) 0.0522(16) 0.0440(13) -0.0179(11) -0.0067(11) -0.0066(13)

loop_
_atom_type_symbol
_atom_type_description
_atom_type_scat_dispersion_real
_atom_type_scat_dispersion_imag
_atom_type_scat_source
C C 0.0033 0.0016 'International Tables Vol C Tables 4.2.6.8 and 6.1.1.4'
H H 0.0000 0.0000 'International Tables Vol C Tables 4.2.6.8 and 6.1.1.4'
N N 0.0061 0.0033 'International Tables Vol C Tables 4.2.6.8 and 6.1.1.4'
Si Si 0.0817 0.0704 'International Tables Vol C Tables 4.2.6.8 and 6.1.1.4'

loop_
_geom_angle_atom_site_label_1
_geom_angle_atom_site_label_2
_geom_angle_atom_site_label_3
_geom_angle
N2 Si1 C4 107.35(10)
N2 Si1 C5 109.57(10)
C4 Si1 C5 109.43(13)
N2 Si1 C6 109.97(10)
C4 Si1 C6 107.31(13)
C5 Si1 C6 113.04(13)
C8 Si2 C7 108.36(12)
C8 Si2 C9 112.18(12)
C7 Si2 C9 103.32(12)
C8 Si2 C1 114.80(10)
C7 Si2 C1 107.79(10)
C9 Si2 C1 109.67(10)
N4 Si3 C12 111.01(12)
N4 Si3 C11 108.85(12)
C12 Si3 C11 112.1(2)
N4 Si3 C10 102.85(11)
C12 Si3 C10 109.97(18)
C11 Si3 C10 111.74(13)
N5 Si4 C14 110.77(12)
N5 Si4 C13 110.48(11)
C14 Si4 C13 112.20(14)
N5 Si4 C15 109.14(10)
C14 Si4 C15 106.63(13)
C13 Si4 C15 107.46(13)
N6 Si5 C16 110.79(10)
N6 Si5 C17 109.39(11)
C16 Si5 C17 108.65(14)
N6 Si5 C18 110.82(11)
C16 Si5 C18 108.77(13)
C17 Si5 C18 108.35(15)
N6 Si6 C21 109.27(10)
N6 Si6 C19 115.45(10)
C21 Si6 C19 106.77(13)
N6 Si6 C20 107.44(10)
C21 Si6 C20 110.07(12)
C19 Si6 C20 107.79(13)
C3 N1 N2 105.68(15)
C1 N2 N1 111.96(15)
C1 N2 Si1 135.16(13)
N1 N2 Si1 110.63(12)
N4 N3 C2 113.86(16)
N3 N4 Si3 116.57(14)
C3 N5 N6 114.27(16)
C3 N5 Si4 127.07(13)
N6 N5 Si4 118.39(12)
N5 N6 Si6 117.60(12)
N5 N6 Si5 113.46(12)
Si6 N6 Si5 128.29(10)
N2 C1 C2 105.47(16)
N2 C1 Si2 127.51(15)
C2 C1 Si2 124.43(15)
N3 C2 C1 128.06(17)
N3 C2 C3 124.86(17)
C1 C2 C3 106.73(17)
N1 C3 N5 121.04(17)
N1 C3 C2 110.01(17)
N5 C3 C2 128.95(18)
Si1 C4 H4A 109.5
Si1 C4 H4B 109.5
H4A C4 H4B 109.5
Si1 C4 H4C 109.5
H4A C4 H4C 109.5
H4B C4 H4C 109.5
Si1 C5 H5A 109.5
Si1 C5 H5B 109.5
H5A C5 H5B 109.5
Si1 C5 H5C 109.5
H5A C5 H5C 109.5
H5B C5 H5C 109.5
Si1 C6 H6A 109.5
Si1 C6 H6B 109.5
H6A C6 H6B 109.5
Si1 C6 H6C 109.5
H6A C6 H6C 109.5
H6B C6 H6C 109.5
Si2 C7 H7A 109.5
Si2 C7 H7B 109.5
H7A C7 H7B 109.5
Si2 C7 H7C 109.5
H7A C7 H7C 109.5
H7B C7 H7C 109.5
Si2 C8 H8A 109.5
Si2 C8 H8B 109.5
H8A C8 H8B 109.5
Si2 C8 H8C 109.5
H8A C8 H8C 109.5
H8B C8 H8C 109.5
Si2 C9 H9A 109.5
Si2 C9 H9B 109.5
H9A C9 H9B 109.5
Si2 C9 H9C 109.5
H9A C9 H9C 109.5
H9B C9 H9C 109.5
Si3 C10 H10A 109.5
Si3 C10 H10B 109.5
H10A C10 H10B 109.5
Si3 C10 H10C 109.5
H10A C10 H10C 109.5
H10B C10 H10C 109.5
Si3 C11 H11A 109.5
Si3 C11 H11B 109.5
H11A C11 H11B 109.5
Si3 C11 H11C 109.5
H11A C11 H11C 109.5
H11B C11 H11C 109.5
Si3 C12 H12A 109.5
Si3 C12 H12B 109.5
H12A C12 H12B 109.5
Si3 C12 H12C 109.5
H12A C12 H12C 109.5
H12B C12 H12C 109.5
Si4 C13 H13A 109.5
Si4 C13 H13B 109.5
H13A C13 H13B 109.5
Si4 C13 H13C 109.5
H13A C13 H13C 109.5
H13B C13 H13C 109.5
Si4 C14 H14A 109.5
Si4 C14 H14B 109.5
H14A C14 H14B 109.5
Si4 C14 H14C 109.5
H14A C14 H14C 109.5
H14B C14 H14C 109.5
Si4 C15 H15A 109.5
Si4 C15 H15B 109.5
H15A C15 H15B 109.5
Si4 C15 H15C 109.5
H15A C15 H15C 109.5
H15B C15 H15C 109.5
Si5 C16 H16A 109.5
Si5 C16 H16B 109.5
H16A C16 H16B 109.5
Si5 C16 H16C 109.5
H16A C16 H16C 109.5
H16B C16 H16C 109.5
Si5 C17 H17A 109.5
Si5 C17 H17B 109.5
H17A C17 H17B 109.5
Si5 C17 H17C 109.5
H17A C17 H17C 109.5
H17B C17 H17C 109.5
Si5 C18 H18A 109.5
Si5 C18 H18B 109.5
H18A C18 H18B 109.5
Si5 C18 H18C 109.5
H18A C18 H18C 109.5
H18B C18 H18C 109.5
Si6 C19 H19A 109.5
Si6 C19 H19B 109.5
H19A C19 H19B 109.5
Si6 C19 H19C 109.5
H19A C19 H19C 109.5
H19B C19 H19C 109.5
Si6 C20 H20A 109.5
Si6 C20 H20B 109.5
H20A C20 H20B 109.5
Si6 C20 H20C 109.5
H20A C20 H20C 109.5
H20B C20 H20C 109.5
Si6 C21 H21A 109.5
Si6 C21 H21B 109.5
H21A C21 H21B 109.5
Si6 C21 H21C 109.5
H21A C21 H21C 109.5
H21B C21 H21C 109.5
N8 Si7 C26 109.74(9)
N8 Si7 C25 106.52(9)
C26 Si7 C25 110.18(11)
N8 Si7 C27 109.45(9)
C26 Si7 C27 113.50(10)
C25 Si7 C27 107.20(12)
C29 Si8 C30 113.43(11)
C29 Si8 C28 108.04(11)
C30 Si8 C28 103.05(10)
C29 Si8 C22 113.70(9)
C30 Si8 C22 108.95(9)
C28 Si8 C22 109.06(9)
N10 Si9 C33 110.71(10)
N10 Si9 C32 108.86(11)
C33 Si9 C32 113.30(16)
N10 Si9 C31 104.47(11)
C33 Si9 C31 109.58(17)
C32 Si9 C31 109.55(15)
N11 Si10 C35 110.01(10)
N11 Si10 C36 109.08(9)
C35 Si10 C36 107.40(11)
N11 Si10 C34 110.27(10)
C35 Si10 C34 112.90(12)
C36 Si10 C34 107.04(12)
N12 Si11 C39 114.65(10)
N12 Si11 C38 109.36(9)
C39 Si11 C38 106.34(12)
N12 Si11 C37 107.69(9)
C39 Si11 C37 107.38(11)
C38 Si11 C37 111.46(11)
N12 Si12 C40 110.92(9)
N12 Si12 C42 110.00(10)
C40 Si12 C42 108.94(12)
N12 Si12 C41 110.27(10)
C40 Si12 C41 109.86(11)
C42 Si12 C41 106.75(12)
C24 N7 N8 105.91(14)
C22 N8 N7 111.97(14)
C22 N8 Si7 134.42(12)
N7 N8 Si7 111.57(11)
N10 N9 C23 114.05(16)
N9 N10 Si9 114.92(13)
C24 N11 N12 113.89(14)
C24 N11 Si10 128.02(12)
N12 N11 Si10 117.96(11)
N11 N12 Si11 117.25(11)
N11 N12 Si12 114.14(11)
Si11 N12 Si12 128.13(9)
N8 C22 C23 105.21(15)
N8 C22 Si8 127.76(13)
C23 C22 Si8 124.76(13)
N9 C23 C22 128.17(16)
N9 C23 C24 124.86(16)
C22 C23 C24 106.73(15)
N7 C24 N11 121.54(16)
N7 C24 C23 110.00(16)
N11 C24 C23 128.46(16)
Si7 C25 H25A 109.5
Si7 C25 H25B 109.5
H25A C25 H25B 109.5
Si7 C25 H25C 109.5
H25A C25 H25C 109.5
H25B C25 H25C 109.5
Si7 C26 H26A 109.5
Si7 C26 H26B 109.5
H26A C26 H26B 109.5
Si7 C26 H26C 109.5
H26A C26 H26C 109.5
H26B C26 H26C 109.5
Si7 C27 H27A 109.5
Si7 C27 H27B 109.5
H27A C27 H27B 109.5
Si7 C27 H27C 109.5
H27A C27 H27C 109.5
H27B C27 H27C 109.5
Si8 C28 H28A 109.5
Si8 C28 H28B 109.5
H28A C28 H28B 109.5
Si8 C28 H28C 109.5
H28A C28 H28C 109.5
H28B C28 H28C 109.5
Si8 C29 H29A 109.5
Si8 C29 H29B 109.5
H29A C29 H29B 109.5
Si8 C29 H29C 109.5
H29A C29 H29C 109.5
H29B C29 H29C 109.5
Si8 C30 H30A 109.5
Si8 C30 H30B 109.5
H30A C30 H30B 109.5
Si8 C30 H30C 109.5
H30A C30 H30C 109.5
H30B C30 H30C 109.5
Si9 C31 H31A 109.5
Si9 C31 H31B 109.5
H31A C31 H31B 109.5
Si9 C31 H31C 109.5
H31A C31 H31C 109.5
H31B C31 H31C 109.5
Si9 C32 H32A 109.5
Si9 C32 H32B 109.5
H32A C32 H32B 109.5
Si9 C32 H32C 109.5
H32A C32 H32C 109.5
H32B C32 H32C 109.5
Si9 C33 H33A 109.5
Si9 C33 H33B 109.5
H33A C33 H33B 109.5
Si9 C33 H33C 109.5
H33A C33 H33C 109.5
H33B C33 H33C 109.5
Si10 C34 H34A 109.5
Si10 C34 H34B 109.5
H34A C34 H34B 109.5
Si10 C34 H34C 109.5
H34A C34 H34C 109.5
H34B C34 H34C 109.5
Si10 C35 H35A 109.5
Si10 C35 H35B 109.5
H35A C35 H35B 109.5
Si10 C35 H35C 109.5
H35A C35 H35C 109.5
H35B C35 H35C 109.5
Si10 C36 H36A 109.5
Si10 C36 H36B 109.5
H36A C36 H36B 109.5
Si10 C36 H36C 109.5
H36A C36 H36C 109.5
H36B C36 H36C 109.5
Si11 C37 H37A 109.5
Si11 C37 H37B 109.5
H37A C37 H37B 109.5
Si11 C37 H37C 109.5
H37A C37 H37C 109.5
H37B C37 H37C 109.5
Si11 C38 H38A 109.5
Si11 C38 H38B 109.5
H38A C38 H38B 109.5
Si11 C38 H38C 109.5
H38A C38 H38C 109.5
H38B C38 H38C 109.5
Si11 C39 H39A 109.5
Si11 C39 H39B 109.5
H39A C39 H39B 109.5
Si11 C39 H39C 109.5
H39A C39 H39C 109.5
H39B C39 H39C 109.5
Si12 C40 H40A 109.5
Si12 C40 H40B 109.5
H40A C40 H40B 109.5
Si12 C40 H40C 109.5
H40A C40 H40C 109.5
H40B C40 H40C 109.5
Si12 C41 H41A 109.5
Si12 C41 H41B 109.5
H41A C41 H41B 109.5
Si12 C41 H41C 109.5
H41A C41 H41C 109.5
H41B C41 H41C 109.5
Si12 C42 H42A 109.5
Si12 C42 H42B 109.5
H42A C42 H42B 109.5
Si12 C42 H42C 109.5
H42A C42 H42C 109.5
H42B C42 H42C 109.5

loop_
_geom_bond_atom_site_label_1
_geom_bond_atom_site_label_2
_geom_bond_distance
Si1 N2 1.8000(18)
Si1 C4 1.849(2)
Si1 C5 1.852(3)
Si1 C6 1.866(2)
Si2 C8 1.863(2)
Si2 C7 1.867(2)
Si2 C9 1.869(2)
Si2 C1 1.8956(19)
Si3 N4 1.7874(19)
Si3 C12 1.832(3)
Si3 C11 1.844(3)
Si3 C10 1.848(2)
Si4 N5 1.7710(18)
Si4 C14 1.859(3)
Si4 C13 1.860(3)
Si4 C15 1.869(2)
Si5 N6 1.7486(18)
Si5 C16 1.853(2)
Si5 C17 1.860(3)
Si5 C18 1.861(3)
Si6 N6 1.7470(18)
Si6 C21 1.859(2)
Si6 C19 1.865(3)
Si6 C20 1.874(2)
N1 C3 1.324(3)
N1 N2 1.400(2)
N2 C1 1.355(2)
N3 N4 1.272(2)
N3 C2 1.389(3)
N5 C3 1.387(2)
N5 N6 1.455(2)
C1 C2 1.398(3)
C2 C3 1.425(3)
C4 H4A 0.9800
C4 H4B 0.9800
C4 H4C 0.9800
C5 H5A 0.9800
C5 H5B 0.9800
C5 H5C 0.9800
C6 H6A 0.9800
C6 H6B 0.9800
C6 H6C 0.9800
C7 H7A 0.9800
C7 H7B 0.9800
C7 H7C 0.9800
C8 H8A 0.9800
C8 H8B 0.9800
C8 H8C 0.9800
C9 H9A 0.9800
C9 H9B 0.9800
C9 H9C 0.9800
C10 H10A 0.9800
C10 H10B 0.9800
C10 H10C 0.9800
C11 H11A 0.9800
C11 H11B 0.9800
C11 H11C 0.9800
C12 H12A 0.9800
C12 H12B 0.9800
C12 H12C 0.9800
C13 H13A 0.9800
C13 H13B 0.9800
C13 H13C 0.9800
C14 H14A 0.9800
C14 H14B 0.9800
C14 H14C 0.9800
C15 H15A 0.9800
C15 H15B 0.9800
C15 H15C 0.9800
C16 H16A 0.9800
C16 H16B 0.9800
C16 H16C 0.9800
C17 H17A 0.9800
C17 H17B 0.9800
C17 H17C 0.9800
C18 H18A 0.9800
C18 H18B 0.9800
C18 H18C 0.9800
C19 H19A 0.9800
C19 H19B 0.9800
C19 H19C 0.9800
C20 H20A 0.9800
C20 H20B 0.9800
C20 H20C 0.9800
C21 H21A 0.9800
C21 H21B 0.9800
C21 H21C 0.9800
Si7 N8 1.7948(15)
Si7 C26 1.850(2)
Si7 C25 1.853(2)
Si7 C27 1.854(2)
Si8 C29 1.857(2)
Si8 C30 1.869(2)
Si8 C28 1.869(2)
Si8 C22 1.8956(18)
Si9 N10 1.7893(17)
Si9 C33 1.833(3)
Si9 C32 1.841(3)
Si9 C31 1.856(3)
Si10 N11 1.7643(16)
Si10 C35 1.859(2)
Si10 C36 1.861(2)
Si10 C34 1.866(2)
Si11 N12 1.7442(16)
Si11 C39 1.850(2)
Si11 C38 1.857(2)
Si11 C37 1.870(2)
Si12 N12 1.7445(16)
Si12 C40 1.853(2)
Si12 C42 1.862(2)
Si12 C41 1.871(2)
N7 C24 1.320(2)
N7 N8 1.396(2)
N8 C22 1.364(2)
N9 N10 1.272(2)
N9 C23 1.395(2)
N11 C24 1.380(2)
N11 N12 1.4634(19)
C22 C23 1.396(2)
C23 C24 1.430(2)
C25 H25A 0.9800
C25 H25B 0.9800
C25 H25C 0.9800
C26 H26A 0.9800
C26 H26B 0.9800
C26 H26C 0.9800
C27 H27A 0.9800
C27 H27B 0.9800
C27 H27C 0.9800
C28 H28A 0.9800
C28 H28B 0.9800
C28 H28C 0.9800
C29 H29A 0.9800
C29 H29B 0.9800
C29 H29C 0.9800
C30 H30A 0.9800
C30 H30B 0.9800
C30 H30C 0.9800
C31 H31A 0.9800
C31 H31B 0.9800
C31 H31C 0.9800
C32 H32A 0.9800
C32 H32B 0.9800
C32 H32C 0.9800
C33 H33A 0.9800
C33 H33B 0.9800
C33 H33C 0.9800
C34 H34A 0.9800
C34 H34B 0.9800
C34 H34C 0.9800
C35 H35A 0.9800
C35 H35B 0.9800
C35 H35C 0.9800
C36 H36A 0.9800
C36 H36B 0.9800
C36 H36C 0.9800
C37 H37A 0.9800
C37 H37B 0.9800
C37 H37C 0.9800
C38 H38A 0.9800
C38 H38B 0.9800
C38 H38C 0.9800
C39 H39A 0.9800
C39 H39B 0.9800
C39 H39C 0.9800
C40 H40A 0.9800
C40 H40B 0.9800
C40 H40C 0.9800
C41 H41A 0.9800
C41 H41B 0.9800
C41 H41C 0.9800
C42 H42A 0.9800
C42 H42B 0.9800
C42 H42C 0.9800

loop_
_geom_torsion_atom_site_label_1
_geom_torsion_atom_site_label_2
_geom_torsion_atom_site_label_3
_geom_torsion_atom_site_label_4
_geom_torsion
C3 N1 N2 C1 0.3(2)
C3 N1 N2 Si1 165.86(13)
C4 Si1 N2 C1 131.0(2)
C5 Si1 N2 C1 -110.2(2)
C6 Si1 N2 C1 14.6(2)
C4 Si1 N2 N1 -29.86(17)
C5 Si1 N2 N1 88.88(16)
C6 Si1 N2 N1 -146.30(14)
C2 N3 N4 Si3 177.68(13)
C12 Si3 N4 N3 63.4(2)
C11 Si3 N4 N3 -60.4(2)
C10 Si3 N4 N3 -179.06(17)
C14 Si4 N5 C3 -81.87(19)
C13 Si4 N5 C3 43.1(2)
C15 Si4 N5 C3 161.03(18)
C14 Si4 N5 N6 104.45(16)
C13 Si4 N5 N6 -130.59(15)
C15 Si4 N5 N6 -12.65(19)
C3 N5 N6 Si6 -80.68(18)
Si4 N5 N6 Si6 93.79(15)
C3 N5 N6 Si5 90.86(17)
Si4 N5 N6 Si5 -94.67(14)
C21 Si6 N6 N5 -16.44(17)
C19 Si6 N6 N5 103.88(16)
C20 Si6 N6 N5 -135.84(15)
C21 Si6 N6 Si5 173.46(13)
C19 Si6 N6 Si5 -66.21(16)
C20 Si6 N6 Si5 54.07(16)
C16 Si5 N6 N5 -29.73(17)
C17 Si5 N6 N5 -149.49(16)
C18 Si5 N6 N5 91.11(16)
C16 Si5 N6 Si6 140.70(14)
C17 Si5 N6 Si6 20.95(18)
C18 Si5 N6 Si6 -98.46(16)
N1 N2 C1 C2 2.2(2)
Si1 N2 C1 C2 -158.55(16)
N1 N2 C1 Si2 -160.03(14)
Si1 N2 C1 Si2 39.2(3)
C8 Si2 C1 N2 -105.2(2)
C7 Si2 C1 N2 15.7(2)
C9 Si2 C1 N2 127.48(19)
C8 Si2 C1 C2 95.8(2)
C7 Si2 C1 C2 -143.41(18)
C9 Si2 C1 C2 -31.6(2)
N4 N3 C2 C1 -9.0(3)
N4 N3 C2 C3 163.29(19)
N2 C1 C2 N3 169.77(19)
Si2 C1 C2 N3 -27.3(3)
N2 C1 C2 C3 -3.6(2)
Si2 C1 C2 C3 159.30(14)
N2 N1 C3 N5 178.06(16)
N2 N1 C3 C2 -2.6(2)
N6 N5 C3 N1 9.1(3)
Si4 N5 C3 N1 -164.78(16)
N6 N5 C3 C2 -170.08(19)
Si4 N5 C3 C2 16.0(3)
N3 C2 C3 N1 -169.66(18)
C1 C2 C3 N1 4.0(2)
N3 C2 C3 N5 9.6(3)
C1 C2 C3 N5 -176.74(19)
C24 N7 N8 C22 0.7(2)
C24 N7 N8 Si7 -165.47(12)
C26 Si7 N8 C22 106.41(19)
C25 Si7 N8 C22 -134.34(19)
C27 Si7 N8 C22 -18.8(2)
C26 Si7 N8 N7 -91.66(14)
C25 Si7 N8 N7 27.59(16)
C27 Si7 N8 N7 143.17(13)
C23 N9 N10 Si9 -176.79(12)
C33 Si9 N10 N9 -62.3(2)
C32 Si9 N10 N9 62.91(18)
C31 Si9 N10 N9 179.87(17)
C35 Si10 N11 C24 81.46(19)
C36 Si10 N11 C24 -160.98(17)
C34 Si10 N11 C24 -43.70(19)
C35 Si10 N11 N12 -103.18(15)
C36 Si10 N11 N12 14.38(16)
C34 Si10 N11 N12 131.66(14)
C24 N11 N12 Si11 83.68(17)
Si10 N11 N12 Si11 -92.32(13)
C24 N11 N12 Si12 -89.07(16)
Si10 N11 N12 Si12 94.92(13)
C39 Si11 N12 N11 -108.22(15)
C38 Si11 N12 N11 11.08(15)
C37 Si11 N12 N11 132.35(13)
C39 Si11 N12 Si12 63.37(15)
C38 Si11 N12 Si12 -177.33(12)
C37 Si11 N12 Si12 -56.06(14)
C40 Si12 N12 N11 26.17(15)
C42 Si12 N12 N11 146.76(13)
C41 Si12 N12 N11 -95.77(14)
C40 Si12 N12 Si11 -145.64(12)
C42 Si12 N12 Si11 -25.04(15)
C41 Si12 N12 Si11 92.43(14)
N7 N8 C22 C23 -3.1(2)
Si7 N8 C22 C23 158.75(15)
N7 N8 C22 Si8 160.19(14)
Si7 N8 C22 Si8 -37.9(3)
C29 Si8 C22 N8 104.96(18)
C30 Si8 C22 N8 -127.46(17)
C28 Si8 C22 N8 -15.7(2)
C29 Si8 C22 C23 -94.75(18)
C30 Si8 C22 C23 32.83(19)
C28 Si8 C22 C23 144.62(17)
N10 N9 C23 C22 7.7(3)
N10 N9 C23 C24 -165.92(17)
N8 C22 C23 N9 -170.35(17)
Si8 C22 C23 N9 25.7(3)
N8 C22 C23 C24 4.15(19)
Si8 C22 C23 C24 -159.81(13)
N8 N7 C24 N11 -178.56(16)
N8 N7 C24 C23 2.0(2)
N12 N11 C24 N7 -9.6(2)
Si10 N11 C24 N7 165.90(14)
N12 N11 C24 C23 169.68(17)
Si10 N11 C24 C23 -14.8(3)
N9 C23 C24 N7 170.76(17)
C22 C23 C24 N7 -4.0(2)
N9 C23 C24 N11 -8.6(3)
C22 C23 C24 N11 176.66(18)
